data_2020285
loop_
_publ_author_name
'Honkeldieva, Muhabbat T.'
'Talipov, Samat A.'
'Kunafiev, Rishad'
'Ibragimov, Bakhtiyar T.'

_publ_section_title
;
 Crystal structure of bis-p-anizidinegossypol with an unknown solvate
;
_journal_coeditor_code HB7516
_journal_issue 12
_journal_name_full 'Acta Crystallographica Section E Crystallographic Communications'
_journal_page_first 1421
_journal_paper_doi 10.1107/S2056989015020393
_journal_volume 71
_journal_year 2015
_chemical_formula_iupac 'C44 H44 N2 O8'
_chemical_formula_moiety 'C44 H44 N2 O8'
_chemical_formula_sum 'C44 H44 N2 O8'
_chemical_formula_weight 728.81
_chemical_name_systematic
1,1',6,6'-Tetrahydroxy-5,5'-diisopropyl-8,8'-bis{[(4-methoxyphenyl)iminiumyl]methyl}-3,3'-dimethyl-2,2'-binaphthalene-7,7'-diolate
_space_group_crystal_system triclinic
_space_group_IT_number 2
_space_group_name_Hall '-P 1'
_space_group_name_H-M_alt 'P -1'
_symmetry_space_group_name_Hall '-P 1'
_symmetry_space_group_name_H-M 'P -1'
_atom_sites_solution_hydrogens geom
_atom_sites_solution_primary direct
_atom_sites_solution_secondary difmap
_audit_creation_method
;
Olex2 1.2
(compiled 2014.03.20 svn.r2914 for OlexSys, GUI svn.r4862)
;
_cell_angle_alpha 82.472(6)
_cell_angle_beta 84.831(6)
_cell_angle_gamma 75.009(7)
_cell_formula_units_Z 2
_cell_length_a 11.6622(9)
_cell_length_b 14.0738(11)
_cell_length_c 15.6906(10)
_cell_measurement_reflns_used 2564
_cell_measurement_temperature 293(2)
_cell_measurement_theta_max 70.55
_cell_measurement_theta_min 3.93
_cell_volume 2462.0(3)
_computing_cell_refinement
;
CrysAlis PRO (Oxford Diffraction, 2009)
;
_computing_data_collection
;
CrysAlis PRO (Oxford Diffraction, 2009)
;
_computing_data_reduction
;
CrysAlis PRO (Oxford Diffraction, 2009)
;
_computing_molecular_graphics
;
<i>OLEX2</i> (Dolomanov <i>et al.</i>,  2009)
;
_computing_publication_material
;
<i>OLEX2</i> (Dolomanov <i>et al.</i>,  2009)
;
_computing_structure_refinement
;
SHELXL97 (Sheldrick, 2008)
;
_computing_structure_solution
;
SHELXS97 (Sheldrick, 2008)
;
_diffrn_ambient_temperature 293(2)
_diffrn_detector_area_resol_mean 10.2576
_diffrn_measured_fraction_theta_full 0.956
_diffrn_measured_fraction_theta_max 0.956
_diffrn_measurement_device_type 'Oxford Diffraction Xcalibur Ruby'
_diffrn_measurement_method '\w scans'
_diffrn_radiation_monochromator graphite
_diffrn_radiation_type CuK\a
_diffrn_radiation_wavelength 1.54184
_diffrn_reflns_av_R_equivalents 0.0475
_diffrn_reflns_limit_h_max 13
_diffrn_reflns_limit_h_min -14
_diffrn_reflns_limit_k_max 16
_diffrn_reflns_limit_k_min -16
_diffrn_reflns_limit_l_max 16
_diffrn_reflns_limit_l_min -18
_diffrn_reflns_number 18952
_diffrn_reflns_theta_full 70.55
_diffrn_reflns_theta_max 70.55
_diffrn_reflns_theta_min 3.93
_exptl_absorpt_coefficient_mu 0.549
_exptl_absorpt_correction_T_max 0.86203
_exptl_absorpt_correction_T_min 0.81045
_exptl_absorpt_correction_type multi-scan
_exptl_absorpt_process_details
;
(CrysAlis PRO; Oxford Diffraction, 2009)
;
_exptl_crystal_colour broun
_exptl_crystal_density_diffrn 0.983
_exptl_crystal_density_method 'not measured'
_exptl_crystal_description prism
_exptl_crystal_F_000 772
_exptl_crystal_size_max 0.40
_exptl_crystal_size_mid 0.32
_exptl_crystal_size_min 0.27
_refine_diff_density_max 0.134
_refine_diff_density_min -0.168
_refine_ls_extinction_method none
_refine_ls_goodness_of_fit_ref 0.649
_refine_ls_hydrogen_treatment mixed
_refine_ls_matrix_type full
_refine_ls_number_parameters 519
_refine_ls_number_reflns 9019
_refine_ls_number_restraints 0
_refine_ls_restrained_S_all 0.649
_refine_ls_R_factor_all 0.1381
_refine_ls_R_factor_gt 0.0507
_refine_ls_shift/su_max 0.000
_refine_ls_shift/su_mean 0.000
_refine_ls_structure_factor_coef Fsqd
_refine_ls_weighting_details 'calc w=1/[\s^2^(Fo^2^)+(0.0542P)^2^] where P=(Fo^2^+2Fc^2^)/3'
_refine_ls_weighting_scheme calc
_refine_ls_wR_factor_gt 0.1081
_refine_ls_wR_factor_ref 0.1243
_reflns_number_gt 2706
_reflns_number_total 9019
_reflns_threshold_expression I>2\s(I)
_cod_data_source_file hb7516sup1.cif
_cod_data_source_block I
_cod_database_code 2020285

loop_
_space_group_symop_id
_space_group_symop_operation_xyz
1 'x, y, z'
2 '-x, -y, -z'

loop_
_atom_site_type_symbol
_atom_site_label
_atom_site_fract_x
_atom_site_fract_y
_atom_site_fract_z
_atom_site_U_iso_or_equiv
_atom_site_adp_type
_atom_site_calc_flag
_atom_site_occupancy
O O1 -0.06997(18) 0.40724(17) 0.33397(13) 0.0668(6) Uani d 1
O O2 -0.6101(2) 0.2359(2) 0.58343(19) 0.1250(10) Uani d 1
O O3 -0.23580(18) 0.62089(16) 0.58330(12) 0.0774(6) Uani d 1
O O4 -0.1425(2) 0.7699(2) 0.55783(17) 0.0923(8) Uani d 1
O O5 0.27695(17) 0.35008(18) 0.24986(14) 0.0741(7) Uani d 1
O O6 0.97592(18) 0.21416(17) 0.27160(14) 0.0886(7) Uani d 1
O O7 0.46897(19) 0.06734(18) 0.07019(15) 0.1002(9) Uani d 1
O O8 0.3149(2) 0.06336(18) -0.03842(14) 0.0887(8) Uani d 1
N N1 -0.2902(2) 0.4750(2) 0.53257(17) 0.0736(8) Uani d 1
N N2 0.5550(2) 0.1627(2) 0.16491(18) 0.0824(9) Uani d 1
C C1 -0.0203(2) 0.4872(2) 0.32283(17) 0.0543(7) Uani d 1
C C2 0.0593(2) 0.4959(2) 0.25382(17) 0.0546(8) Uani d 1
C C3 0.1135(3) 0.5752(2) 0.24359(18) 0.0657(9) Uani d 1
C C4 0.0827(3) 0.6422(2) 0.30335(19) 0.0677(9) Uani d 1
H H4A 0.1188 0.6946 0.2968 0.081 Uiso calc 1
C C5 -0.0267(3) 0.7112(2) 0.43314(19) 0.0680(9) Uani d 1
C C6 -0.1066(3) 0.7018(2) 0.4998(2) 0.0681(9) Uani d 1
C C7 -0.1641(3) 0.6211(2) 0.51583(18) 0.0627(9) Uani d 1
C C8 -0.1427(2) 0.5498(2) 0.45576(17) 0.0570(8) Uani d 1
C C9 -0.0561(2) 0.5568(2) 0.38381(17) 0.0537(8) Uani d 1
C C10 0.0002(2) 0.6367(2) 0.37361(18) 0.0600(8) Uani d 1
C C11 0.1982(2) 0.3535(2) 0.18905(16) 0.0563(8) Uani d 1
C C12 0.0890(2) 0.4206(2) 0.19037(17) 0.0587(8) Uani d 1
C C13 0.0074(2) 0.4204(2) 0.12890(17) 0.0615(8) Uani d 1
C C14 0.0405(3) 0.3496(2) 0.07254(17) 0.0688(9) Uani d 1
H H14 -0.0149 0.3470 0.0344 0.083 Uiso calc 1
C C15 0.1802(2) 0.2079(2) 0.00811(18) 0.0623(8) Uani d 1
C C16 0.2827(3) 0.1384(2) 0.01332(18) 0.0677(9) Uani d 1
C C17 0.3742(3) 0.1370(3) 0.07291(19) 0.0730(10) Uani d 1
C C18 0.3505(2) 0.2143(2) 0.12572(17) 0.0601(8) Uani d 1
C C19 0.2357(2) 0.2845(2) 0.12808(17) 0.0571(8) Uani d 1
C C20 0.1511(2) 0.2814(2) 0.06846(17) 0.0591(8) Uani d 1
C C21 0.1981(3) 0.5900(2) 0.16700(19) 0.0862(11) Uani d 1
H H21A 0.2164 0.6529 0.1662 0.129 Uiso calc 1
H H21B 0.1616 0.5886 0.1149 0.129 Uiso calc 1
H H21C 0.2700 0.5381 0.1713 0.129 Uiso calc 1
C C22 -0.2114(3) 0.4812(2) 0.46653(19) 0.0642(8) Uani d 1
H H22 -0.2017 0.4374 0.4254 0.077 Uiso calc 1
C C23 0.0276(4) 0.7993(3) 0.4206(2) 0.0993(13) Uani d 1
H H23 0.0914 0.7849 0.3755 0.119 Uiso calc 1
C C24 0.0868(4) 0.8144(3) 0.4976(3) 0.1269(15) Uani d 1
H H24A 0.1543 0.8405 0.4785 0.190 Uiso calc 1
H H24B 0.1126 0.7522 0.5323 0.190 Uiso calc 1
H H24C 0.0313 0.8601 0.5312 0.190 Uiso calc 1
C C25 -0.0552(5) 0.8930(4) 0.3869(3) 0.192(3) Uani d 1
H H25A -0.0664 0.8912 0.3274 0.288 Uiso calc 1
H H25B -0.0226 0.9478 0.3925 0.288 Uiso calc 1
H H25C -0.1304 0.9008 0.4192 0.288 Uiso calc 1
C C26 -0.1129(3) 0.4922(2) 0.12655(19) 0.0819(10) Uani d 1
H H26A -0.1553 0.4803 0.0810 0.123 Uiso calc 1
H H26B -0.1035 0.5586 0.1166 0.123 Uiso calc 1
H H26C -0.1567 0.4836 0.1806 0.123 Uiso calc 1
C C27 0.4492(3) 0.2255(2) 0.16703(18) 0.0742(10) Uani d 1
H H27 0.4385 0.2801 0.1972 0.089 Uiso calc 1
C C28 0.0952(3) 0.2073(3) -0.0607(2) 0.0935(13) Uani d 1
H H28 0.0313 0.2681 -0.0592 0.112 Uiso calc 1
C C29 0.1528(3) 0.2089(3) -0.1511(2) 0.1217(16) Uani d 1
H H29A 0.1918 0.2619 -0.1618 0.183 Uiso calc 1
H H29B 0.0930 0.2187 -0.1919 0.183 Uiso calc 1
H H29C 0.2101 0.1471 -0.1571 0.183 Uiso calc 1
C C30 0.0377(4) 0.1211(4) -0.0378(3) 0.1432(19) Uani d 1
H H30A -0.0126 0.1310 0.0138 0.215 Uiso calc 1
H H30B 0.0985 0.0606 -0.0287 0.215 Uiso calc 1
H H30C -0.0089 0.1174 -0.0841 0.215 Uiso calc 1
C C31 -0.3701(3) 0.4116(3) 0.5449(2) 0.0736(9) Uani d 1
C C32 -0.4309(3) 0.4051(3) 0.6236(2) 0.1032(13) Uani d 1
H H32 -0.4178 0.4399 0.6668 0.124 Uiso calc 1
C C33 -0.5130(3) 0.3461(3) 0.6395(3) 0.1062(13) Uani d 1
H H33 -0.5537 0.3408 0.6930 0.127 Uiso calc 1
C C34 -0.5315(3) 0.2971(3) 0.5753(3) 0.0971(12) Uani d 1
C C35 -0.4745(3) 0.3059(3) 0.4958(3) 0.1026(12) Uani d 1
H H35 -0.4903 0.2730 0.4523 0.123 Uiso calc 1
C C36 -0.3941(3) 0.3627(3) 0.4797(2) 0.0961(12) Uani d 1
H H36 -0.3558 0.3686 0.4254 0.115 Uiso calc 1
C C37 -0.6735(3) 0.2272(4) 0.6640(3) 0.1379(18) Uani d 1
H H37A -0.7292 0.1883 0.6609 0.207 Uiso calc 1
H H37B -0.7155 0.2919 0.6782 0.207 Uiso calc 1
H H37C -0.6188 0.1956 0.7074 0.207 Uiso calc 1
C C38 0.6624(3) 0.1761(3) 0.1948(2) 0.0750(10) Uani d 1
C C39 0.6640(3) 0.2563(3) 0.2352(2) 0.1141(15) Uani d 1
H H39 0.5938 0.3032 0.2470 0.137 Uiso calc 1
C C40 0.7716(3) 0.2665(3) 0.2581(2) 0.1103(14) Uani d 1
H H40 0.7740 0.3230 0.2821 0.132 Uiso calc 1
C C41 0.8741(3) 0.1953(3) 0.24610(19) 0.0739(10) Uani d 1
C C42 0.8717(3) 0.1150(3) 0.2073(2) 0.0886(11) Uani d 1
H H42 0.9415 0.0669 0.1976 0.106 Uiso calc 1
C C43 0.7637(3) 0.1053(3) 0.1821(2) 0.0935(12) Uani d 1
H H43 0.7616 0.0499 0.1565 0.112 Uiso calc 1
C C44 1.0825(3) 0.1378(2) 0.2661(2) 0.0842(10) Uani d 1
H H44A 1.1459 0.1576 0.2882 0.126 Uiso calc 1
H H44B 1.1024 0.1261 0.2070 0.126 Uiso calc 1
H H44C 1.0713 0.0783 0.2993 0.126 Uiso calc 1
H H1A -0.302(4) 0.518(4) 0.577(3) 0.20(2) Uiso d 1
H H2 0.571(3) 0.109(2) 0.1344(19) 0.095(11) Uiso d 1
H H1 -0.023(3) 0.352(3) 0.313(2) 0.133(16) Uiso d 1
H H4 -0.184(3) 0.745(3) 0.598(2) 0.122(18) Uiso d 1
H H5 0.243(2) 0.381(2) 0.2898(17) 0.071(10) Uiso d 1
H H8 0.397(3) 0.023(3) -0.037(2) 0.124(14) Uiso d 1

loop_
_atom_site_aniso_label
_atom_site_aniso_U_11
_atom_site_aniso_U_22
_atom_site_aniso_U_33
_atom_site_aniso_U_12
_atom_site_aniso_U_13
_atom_site_aniso_U_23
O1 0.0682(13) 0.0589(16) 0.0781(14) -0.0206(12) 0.0069(11) -0.0238(12)
O2 0.099(2) 0.146(3) 0.140(3) -0.063(2) -0.0104(18) 0.017(2)
O3 0.0750(14) 0.0936(19) 0.0625(13) -0.0130(12) 0.0044(11) -0.0264(12)
O4 0.0997(19) 0.099(2) 0.0850(18) -0.0209(16) 0.0106(15) -0.0536(16)
O5 0.0574(13) 0.0986(19) 0.0710(14) -0.0096(12) -0.0063(11) -0.0454(14)
O6 0.0646(14) 0.0966(19) 0.1167(18) -0.0211(14) -0.0188(13) -0.0442(15)
O7 0.0664(14) 0.106(2) 0.130(2) 0.0146(14) -0.0295(13) -0.0754(16)
O8 0.0720(15) 0.0960(19) 0.1022(17) 0.0015(14) -0.0224(13) -0.0600(15)
N1 0.0690(18) 0.085(2) 0.0626(18) -0.0132(16) 0.0030(15) -0.0088(16)
N2 0.0558(17) 0.091(2) 0.106(2) -0.0032(16) -0.0107(14) -0.0588(19)
C1 0.0517(17) 0.050(2) 0.0596(19) -0.0086(15) -0.0007(15) -0.0118(15)
C2 0.0550(17) 0.055(2) 0.0539(18) -0.0107(16) 0.0007(15) -0.0152(15)
C3 0.0634(19) 0.074(2) 0.0596(19) -0.0141(18) 0.0024(15) -0.0169(17)
C4 0.072(2) 0.056(2) 0.080(2) -0.0191(17) -0.0099(18) -0.0172(18)
C5 0.083(2) 0.063(2) 0.061(2) -0.0160(18) -0.0017(17) -0.0223(17)
C6 0.067(2) 0.070(2) 0.067(2) -0.0036(18) -0.0080(17) -0.0309(18)
C7 0.0558(19) 0.068(2) 0.056(2) 0.0051(17) -0.0085(16) -0.0172(17)
C8 0.0521(17) 0.060(2) 0.0576(18) -0.0088(16) -0.0031(15) -0.0136(16)
C9 0.0474(16) 0.054(2) 0.0570(18) -0.0038(15) -0.0039(14) -0.0151(15)
C10 0.0609(19) 0.057(2) 0.063(2) -0.0113(16) -0.0017(16) -0.0186(16)
C11 0.0543(18) 0.067(2) 0.0513(17) -0.0173(16) 0.0010(14) -0.0202(15)
C12 0.0559(19) 0.065(2) 0.0545(18) -0.0082(16) 0.0002(15) -0.0191(16)
C13 0.0612(19) 0.061(2) 0.0595(18) -0.0050(16) -0.0022(15) -0.0184(16)
C14 0.064(2) 0.085(3) 0.0593(19) -0.0121(18) -0.0081(15) -0.0252(18)
C15 0.0551(18) 0.066(2) 0.067(2) -0.0084(17) -0.0084(15) -0.0228(17)
C16 0.062(2) 0.074(2) 0.074(2) -0.0143(18) -0.0047(16) -0.0385(18)
C17 0.061(2) 0.080(3) 0.082(2) -0.0069(19) -0.0089(17) -0.040(2)
C18 0.0492(17) 0.070(2) 0.0641(19) -0.0088(16) -0.0069(14) -0.0295(17)
C19 0.0486(17) 0.066(2) 0.0601(18) -0.0123(15) 0.0012(14) -0.0242(16)
C20 0.0532(18) 0.064(2) 0.0594(18) -0.0062(16) -0.0010(14) -0.0234(16)
C21 0.086(2) 0.088(3) 0.090(2) -0.034(2) 0.026(2) -0.028(2)
C22 0.0582(18) 0.066(2) 0.066(2) -0.0066(17) 0.0035(16) -0.0186(16)
C23 0.133(3) 0.092(3) 0.091(3) -0.053(3) 0.019(2) -0.043(2)
C24 0.125(3) 0.111(4) 0.168(4) -0.061(3) -0.048(3) -0.013(3)
C25 0.273(7) 0.104(4) 0.234(6) -0.104(5) -0.152(5) 0.065(4)
C26 0.068(2) 0.094(3) 0.079(2) -0.0016(19) -0.0089(17) -0.026(2)
C27 0.058(2) 0.083(3) 0.085(2) -0.0089(18) -0.0003(17) -0.0433(19)
C28 0.076(2) 0.118(3) 0.086(3) 0.005(2) -0.026(2) -0.052(2)
C29 0.148(4) 0.126(4) 0.082(3) 0.007(3) -0.035(3) -0.042(2)
C30 0.101(3) 0.199(5) 0.166(4) -0.074(3) -0.020(3) -0.070(4)
C31 0.060(2) 0.085(3) 0.073(2) -0.0167(19) 0.0062(18) -0.0060(19)
C32 0.099(3) 0.129(4) 0.080(3) -0.035(3) 0.005(2) -0.002(2)
C33 0.094(3) 0.134(4) 0.093(3) -0.046(3) 0.010(2) 0.006(3)
C34 0.074(2) 0.105(4) 0.109(3) -0.032(2) 0.002(2) 0.012(3)
C35 0.085(3) 0.112(4) 0.121(3) -0.045(3) 0.003(2) -0.015(3)
C36 0.086(3) 0.114(3) 0.094(3) -0.036(2) 0.014(2) -0.025(2)
C37 0.094(3) 0.185(5) 0.128(4) -0.057(3) -0.009(3) 0.054(3)
C38 0.0506(18) 0.088(3) 0.093(2) -0.0087(18) -0.0132(16) -0.047(2)
C39 0.069(2) 0.121(3) 0.164(4) -0.003(2) -0.015(2) -0.097(3)
C40 0.071(2) 0.118(3) 0.161(4) -0.016(2) -0.021(2) -0.088(3)
C41 0.061(2) 0.084(3) 0.084(2) -0.0150(19) -0.0073(17) -0.037(2)
C42 0.056(2) 0.090(3) 0.125(3) -0.0051(19) -0.0157(19) -0.051(2)
C43 0.063(2) 0.087(3) 0.140(3) -0.007(2) -0.015(2) -0.068(2)
C44 0.064(2) 0.089(3) 0.105(3) -0.020(2) -0.0120(19) -0.023(2)

loop_
_atom_type_symbol
_atom_type_description
_atom_type_scat_dispersion_real
_atom_type_scat_dispersion_imag
_atom_type_scat_source
C C 0.0181 0.0091 'International Tables Vol C Tables 4.2.6.8 and 6.1.1.4'
H H 0.0000 0.0000 'International Tables Vol C Tables 4.2.6.8 and 6.1.1.4'
O O 0.0492 0.0322 'International Tables Vol C Tables 4.2.6.8 and 6.1.1.4'
N N 0.0311 0.0180 'International Tables Vol C Tables 4.2.6.8 and 6.1.1.4'

loop_
_geom_angle_atom_site_label_1
_geom_angle_atom_site_label_2
_geom_angle_atom_site_label_3
_geom_angle
C1 O1 H1 114(2)
C34 O2 C37 116.4(4)
C6 O4 H4 107(3)
C11 O5 H5 110(2)
C41 O6 C44 116.8(2)
C16 O8 H8 117(2)
C22 N1 C31 126.7(3)
C22 N1 H1A 121(3)
C31 N1 H1A 112(3)
C27 N2 C38 126.5(3)
C27 N2 H2 122(2)
C38 N2 H2 111(2)
O1 C1 C9 117.2(3)
C2 C1 O1 119.0(2)
C2 C1 C9 123.8(3)
C1 C2 C3 119.4(3)
C1 C2 C12 120.3(3)
C3 C2 C12 120.2(3)
C2 C3 C21 121.4(3)
C4 C3 C2 117.8(3)
C4 C3 C21 120.7(3)
C3 C4 H4A 117.8
C3 C4 C10 124.3(3)
C10 C4 H4A 117.8
C6 C5 C10 117.5(3)
C6 C5 C23 120.2(3)
C10 C5 C23 122.3(3)
O4 C6 C7 113.5(3)
C5 C6 O4 122.6(3)
C5 C6 C7 123.9(3)
O3 C7 C6 116.7(3)
O3 C7 C8 124.1(3)
C8 C7 C6 119.2(3)
C7 C8 C9 118.4(3)
C22 C8 C7 117.8(3)
C22 C8 C9 123.8(3)
C1 C9 C8 124.3(3)
C1 C9 C10 116.4(3)
C10 C9 C8 119.2(2)
C4 C10 C5 120.2(3)
C4 C10 C9 118.1(3)
C9 C10 C5 121.7(3)
O5 C11 C12 120.1(2)
O5 C11 C19 116.3(2)
C12 C11 C19 123.6(2)
C11 C12 C2 120.2(2)
C11 C12 C13 119.1(2)
C13 C12 C2 120.7(2)
C12 C13 C26 121.7(2)
C14 C13 C12 117.6(3)
C14 C13 C26 120.7(3)
C13 C14 H14 117.6
C13 C14 C20 124.8(3)
C20 C14 H14 117.6
C16 C15 C20 119.2(3)
C16 C15 C28 119.3(3)
C20 C15 C28 121.4(3)
O8 C16 C17 113.5(3)
C15 C16 O8 123.2(3)
C15 C16 C17 123.4(3)
O7 C17 C16 116.9(3)
O7 C17 C18 126.0(3)
C18 C17 C16 117.1(3)
C17 C18 C19 120.7(2)
C17 C18 C27 116.1(2)
C27 C18 C19 122.7(2)
C11 C19 C18 124.1(2)
C11 C19 C20 117.1(2)
C20 C19 C18 118.7(2)
C14 C20 C15 122.2(3)
C14 C20 C19 117.6(2)
C19 C20 C15 120.2(2)
C3 C21 H21A 109.5
C3 C21 H21B 109.5
C3 C21 H21C 109.5
H21A C21 H21B 109.5
H21A C21 H21C 109.5
H21B C21 H21C 109.5
N1 C22 C8 123.5(3)
N1 C22 H22 118.3
C8 C22 H22 118.3
C5 C23 H23 105.6
C24 C23 C5 115.0(3)
C24 C23 H23 105.6
C25 C23 C5 113.6(4)
C25 C23 H23 105.6
C25 C23 C24 110.6(3)
C23 C24 H24A 109.5
C23 C24 H24B 109.5
C23 C24 H24C 109.5
H24A C24 H24B 109.5
H24A C24 H24C 109.5
H24B C24 H24C 109.5
C23 C25 H25A 109.5
C23 C25 H25B 109.5
C23 C25 H25C 109.5
H25A C25 H25B 109.5
H25A C25 H25C 109.5
H25B C25 H25C 109.5
C13 C26 H26A 109.5
C13 C26 H26B 109.5
C13 C26 H26C 109.5
H26A C26 H26B 109.5
H26A C26 H26C 109.5
H26B C26 H26C 109.5
N2 C27 C18 123.6(3)
N2 C27 H27 118.2
C18 C27 H27 118.2
C15 C28 H28 106.9
C29 C28 C15 113.3(3)
C29 C28 H28 106.9
C29 C28 C30 112.2(3)
C30 C28 C15 110.2(3)
C30 C28 H28 106.9
C28 C29 H29A 109.5
C28 C29 H29B 109.5
C28 C29 H29C 109.5
H29A C29 H29B 109.5
H29A C29 H29C 109.5
H29B C29 H29C 109.5
C28 C30 H30A 109.5
C28 C30 H30B 109.5
C28 C30 H30C 109.5
H30A C30 H30B 109.5
H30A C30 H30C 109.5
H30B C30 H30C 109.5
C32 C31 N1 117.3(3)
C32 C31 C36 119.3(4)
C36 C31 N1 123.2(3)
C31 C32 H32 119.8
C31 C32 C33 120.4(4)
C33 C32 H32 119.8
C32 C33 H33 120.6
C34 C33 C32 118.7(4)
C34 C33 H33 120.6
C33 C34 O2 124.0(4)
C33 C34 C35 121.3(4)
C35 C34 O2 114.7(4)
C34 C35 H35 119.7
C34 C35 C36 120.5(4)
C36 C35 H35 119.7
C31 C36 H36 120.1
C35 C36 C31 119.7(4)
C35 C36 H36 120.1
O2 C37 H37A 109.5
O2 C37 H37B 109.5
O2 C37 H37C 109.5
H37A C37 H37B 109.5
H37A C37 H37C 109.5
H37B C37 H37C 109.5
C39 C38 N2 122.5(3)
C43 C38 N2 117.3(3)
C43 C38 C39 120.2(3)
C38 C39 H39 120.5
C38 C39 C40 119.0(3)
C40 C39 H39 120.5
C39 C40 H40 119.5
C41 C40 C39 121.1(3)
C41 C40 H40 119.5
C40 C41 O6 115.6(3)
C42 C41 O6 124.7(3)
C42 C41 C40 119.5(3)
C41 C42 H42 120.2
C41 C42 C43 119.6(3)
C43 C42 H42 120.2
C38 C43 C42 120.3(3)
C38 C43 H43 119.8
C42 C43 H43 119.8
O6 C44 H44A 109.5
O6 C44 H44B 109.5
O6 C44 H44C 109.5
H44A C44 H44B 109.5
H44A C44 H44C 109.5
H44B C44 H44C 109.5

loop_
_geom_bond_atom_site_label_1
_geom_bond_atom_site_label_2
_geom_bond_distance
O1 C1 1.379(3)
O1 H1 0.91(4)
O2 C34 1.398(4)
O2 C37 1.413(4)
O3 C7 1.289(3)
O4 C6 1.371(3)
O4 H4 0.86(3)
O5 C11 1.371(3)
O5 H5 0.82(3)
O6 C41 1.384(3)
O6 C44 1.422(3)
O7 C17 1.275(3)
O8 C16 1.371(3)
O8 H8 0.98(3)
N1 C22 1.332(4)
N1 C31 1.433(4)
N1 H1A 0.95(5)
N2 C27 1.319(4)
N2 C38 1.441(4)
N2 H2 0.92(3)
C1 C2 1.376(3)
C1 C9 1.417(3)
C2 C3 1.403(4)
C2 C12 1.502(4)
C3 C4 1.376(4)
C3 C21 1.513(4)
C4 H4A 0.9300
C4 C10 1.404(4)
C5 C6 1.353(4)
C5 C10 1.450(4)
C5 C23 1.516(5)
C6 C7 1.446(4)
C7 C8 1.426(4)
C8 C9 1.456(4)
C8 C22 1.390(4)
C9 C10 1.428(4)
C11 C12 1.376(4)
C11 C19 1.414(3)
C12 C13 1.415(4)
C13 C14 1.376(3)
C13 C26 1.502(4)
C14 H14 0.9300
C14 C20 1.397(4)
C15 C16 1.336(4)
C15 C20 1.449(3)
C15 C28 1.532(4)
C16 C17 1.476(4)
C17 C18 1.409(4)
C18 C19 1.445(4)
C18 C27 1.423(4)
C19 C20 1.431(4)
C21 H21A 0.9600
C21 H21B 0.9600
C21 H21C 0.9600
C22 H22 0.9300
C23 H23 0.9800
C23 C24 1.508(4)
C23 C25 1.484(5)
C24 H24A 0.9600
C24 H24B 0.9600
C24 H24C 0.9600
C25 H25A 0.9600
C25 H25B 0.9600
C25 H25C 0.9600
C26 H26A 0.9600
C26 H26B 0.9600
C26 H26C 0.9600
C27 H27 0.9300
C28 H28 0.9800
C28 C29 1.514(4)
C28 C30 1.521(5)
C29 H29A 0.9600
C29 H29B 0.9600
C29 H29C 0.9600
C30 H30A 0.9600
C30 H30B 0.9600
C30 H30C 0.9600
C31 C32 1.373(4)
C31 C36 1.391(4)
C32 H32 0.9300
C32 C33 1.409(5)
C33 H33 0.9300
C33 C34 1.354(5)
C34 C35 1.367(5)
C35 H35 0.9300
C35 C36 1.368(5)
C36 H36 0.9300
C37 H37A 0.9600
C37 H37B 0.9600
C37 H37C 0.9600
C38 C39 1.369(4)
C38 C43 1.353(4)
C39 H39 0.9300
C39 C40 1.383(4)
C40 H40 0.9300
C40 C41 1.364(4)
C41 C42 1.359(4)
C42 H42 0.9300
C42 C43 1.398(4)
C43 H43 0.9300
C44 H44A 0.9600
C44 H44B 0.9600
C44 H44C 0.9600

loop_
_geom_hbond_atom_site_label_D
_geom_hbond_atom_site_label_H
_geom_hbond_atom_site_label_A
_geom_hbond_site_symmetry_A
_geom_hbond_distance_DH
_geom_hbond_distance_HA
_geom_hbond_distance_DA
_geom_hbond_angle_DHA
N1 H1A O3 . 0.95(5) 1.83(5) 2.538(4) 129(4)
N2 H2 O7 . 0.92(3) 1.87(3) 2.550(3) 129(3)
O1 H1 O6 1_455 0.91(4) 2.13(4) 2.912(3) 144(3)
O4 H4 O3 . 0.86(3) 2.04(4) 2.574(4) 119(3)
O5 H5 O3 2_566 0.82(3) 1.98(3) 2.684(3) 143(3)
O8 H8 O7 . 0.98(3) 2.17(3) 2.601(3) 105(2)
O8 H8 O7 2_655 0.98(3) 1.83(3) 2.757(3) 158(3)

loop_
_geom_torsion_atom_site_label_1
_geom_torsion_atom_site_label_2
_geom_torsion_atom_site_label_3
_geom_torsion_atom_site_label_4
_geom_torsion
O1 C1 C2 C3 -177.8(3)
O1 C1 C2 C12 1.6(4)
O1 C1 C9 C8 -1.1(4)
O1 C1 C9 C10 177.2(2)
O2 C34 C35 C36 -179.2(4)
O3 C7 C8 C9 -177.9(2)
O3 C7 C8 C22 6.1(4)
O4 C6 C7 O3 -3.1(4)
O4 C6 C7 C8 174.5(3)
O5 C11 C12 C2 5.0(4)
O5 C11 C12 C13 -177.7(3)
O5 C11 C19 C18 -1.5(5)
O5 C11 C19 C20 175.0(3)
O6 C41 C42 C43 -178.1(3)
O7 C17 C18 C19 -174.9(3)
O7 C17 C18 C27 12.5(5)
O8 C16 C17 O7 -1.0(5)
O8 C16 C17 C18 177.2(3)
N1 C31 C32 C33 178.5(3)
N1 C31 C36 C35 -177.9(3)
N2 C38 C39 C40 -176.7(4)
N2 C38 C43 C42 178.2(3)
C1 C2 C3 C4 -0.9(4)
C1 C2 C3 C21 -177.7(3)
C1 C2 C12 C11 -107.7(3)
C1 C2 C12 C13 75.0(4)
C1 C9 C10 C4 2.1(4)
C1 C9 C10 C5 -178.4(3)
C2 C1 C9 C8 178.3(3)
C2 C1 C9 C10 -3.4(4)
C2 C3 C4 C10 -0.3(5)
C2 C12 C13 C14 179.8(3)
C2 C12 C13 C26 -2.3(5)
C3 C2 C12 C11 71.7(4)
C3 C2 C12 C13 -105.6(3)
C3 C4 C10 C5 -179.9(3)
C3 C4 C10 C9 -0.3(4)
C5 C6 C7 O3 178.2(3)
C5 C6 C7 C8 -4.3(5)
C6 C5 C10 C4 -179.8(3)
C6 C5 C10 C9 0.7(4)
C6 C5 C23 C24 54.8(5)
C6 C5 C23 C25 -74.1(4)
C6 C7 C8 C9 4.7(4)
C6 C7 C8 C22 -171.3(3)
C7 C8 C9 C1 175.5(3)
C7 C8 C9 C10 -2.7(4)
C7 C8 C22 N1 -4.3(4)
C8 C9 C10 C4 -179.5(3)
C8 C9 C10 C5 0.0(4)
C9 C1 C2 C3 2.9(4)
C9 C1 C2 C12 -177.7(3)
C9 C8 C22 N1 179.9(3)
C10 C5 C6 O4 -177.2(3)
C10 C5 C6 C7 1.5(5)
C10 C5 C23 C24 -127.8(3)
C10 C5 C23 C25 103.3(4)
C11 C12 C13 C14 2.5(5)
C11 C12 C13 C26 -179.6(3)
C11 C19 C20 C14 2.8(4)
C11 C19 C20 C15 -175.6(3)
C12 C2 C3 C4 179.7(3)
C12 C2 C3 C21 2.9(4)
C12 C11 C19 C18 179.5(3)
C12 C11 C19 C20 -4.0(5)
C12 C13 C14 C20 -3.7(5)
C13 C14 C20 C15 179.4(3)
C13 C14 C20 C19 1.0(5)
C15 C16 C17 O7 -178.8(3)
C15 C16 C17 C18 -0.6(5)
C16 C15 C20 C14 -173.1(3)
C16 C15 C20 C19 5.2(5)
C16 C15 C28 C29 -55.0(5)
C16 C15 C28 C30 71.5(4)
C16 C17 C18 C19 7.1(5)
C16 C17 C18 C27 -165.5(3)
C17 C18 C19 C11 169.1(3)
C17 C18 C19 C20 -7.3(5)
C17 C18 C27 N2 -6.9(5)
C18 C19 C20 C14 179.5(3)
C18 C19 C20 C15 1.1(5)
C19 C11 C12 C2 -176.0(3)
C19 C11 C12 C13 1.3(5)
C19 C18 C27 N2 -179.3(3)
C20 C15 C16 O8 176.9(3)
C20 C15 C16 C17 -5.5(5)
C20 C15 C28 C29 125.8(3)
C20 C15 C28 C30 -107.6(4)
C21 C3 C4 C10 176.5(3)
C22 N1 C31 C32 169.9(3)
C22 N1 C31 C36 -14.6(5)
C22 C8 C9 C1 -8.7(4)
C22 C8 C9 C10 173.1(3)
C23 C5 C6 O4 0.4(5)
C23 C5 C6 C7 179.0(3)
C23 C5 C10 C4 2.7(5)
C23 C5 C10 C9 -176.8(3)
C26 C13 C14 C20 178.4(3)
C27 N2 C38 C39 4.3(6)
C27 N2 C38 C43 -176.1(3)
C27 C18 C19 C11 -18.8(5)
C27 C18 C19 C20 164.8(3)
C28 C15 C16 O8 -2.3(5)
C28 C15 C16 C17 175.3(3)
C28 C15 C20 C14 6.0(5)
C28 C15 C20 C19 -175.6(3)
C31 N1 C22 C8 175.1(3)
C31 C32 C33 C34 -0.8(6)
C32 C31 C36 C35 -2.5(6)
C32 C33 C34 O2 179.6(4)
C32 C33 C34 C35 -1.5(7)
C33 C34 C35 C36 1.8(6)
C34 C35 C36 C31 0.2(6)
C36 C31 C32 C33 2.8(6)
C37 O2 C34 C33 0.8(6)
C37 O2 C34 C35 -178.2(3)
C38 N2 C27 C18 170.9(3)
C38 C39 C40 C41 -4.2(7)
C39 C38 C43 C42 -2.2(6)
C39 C40 C41 O6 180.0(4)
C39 C40 C41 C42 3.1(6)
C40 C41 C42 C43 -1.6(6)
C41 C42 C43 C38 1.1(6)
C43 C38 C39 C40 3.7(6)
C44 O6 C41 C40 175.3(3)
C44 O6 C41 C42 -8.1(5)

loop_
_platon_squeeze_void_nr
_platon_squeeze_void_average_x
_platon_squeeze_void_average_y
_platon_squeeze_void_average_z
_platon_squeeze_void_volume
_platon_squeeze_void_count_electrons
_platon_squeeze_void_content
1 0.500 0.746 0.246 786 21 ' '

_cod_database_fobs_code 2020285
